data_2232888
loop_
_publ_author_name
'Xu, Hong'
'Sun, Hong-shun'
'Luo, Feng-mao'

_publ_section_title
;
 <i>N</i>-[4-(4-Fluorophenyl)-5-hydroxymethyl-6-isopropylpyrimidin-2-yl]-<i>N</i>-methylmethanesulfonamide
;
_journal_coeditor_code PV2454
_journal_issue 12
_journal_name_full 'Acta Crystallographica Section E'
_journal_page_first o3432
_journal_paper_doi 10.1107/S1600536811049051
_journal_volume 67
_journal_year 2011
_chemical_formula_iupac 'C16 H20 F N3 O3 S'
_chemical_formula_moiety 'C16 H20 F N3 O3 S'
_chemical_formula_sum 'C16 H20 F N3 O3 S'
_chemical_formula_weight 353.41
_chemical_name_systematic
;
<i>N</i>-[4-(4-Fluorophenyl)-5-hydroxymethyl-6-isopropylpyrimidin-2-yl]-
<i>N</i>-methylmethanesulfonamide
;
_space_group_IT_number 14
_symmetry_cell_setting monoclinic
_symmetry_space_group_name_Hall '-P 2ybc'
_symmetry_space_group_name_H-M 'P 1 21/c 1'
_atom_sites_solution_hydrogens geom
_atom_sites_solution_primary direct
_atom_sites_solution_secondary difmap
_audit_creation_method SHELXL-97
_cell_angle_alpha 90.00
_cell_angle_beta 93.10(3)
_cell_angle_gamma 90.00
_cell_formula_units_Z 4
_cell_length_a 5.8080(12)
_cell_length_b 11.803(2)
_cell_length_c 25.867(5)
_cell_measurement_reflns_used 25
_cell_measurement_temperature 293(2)
_cell_measurement_theta_max 13
_cell_measurement_theta_min 9
_cell_volume 1770.6(6)
_computing_cell_refinement 'CAD-4 EXPRESS (Enraf--Nonius, 1994)'
_computing_data_collection 'CAD-4 EXPRESS (Enraf--Nonius, 1994)'
_computing_data_reduction 'XCAD4 (Harms & Wocadlo, 1995)'
_computing_molecular_graphics 'SHELXTL (Sheldrick, 2008)'
_computing_publication_material 'SHELXL97 (Sheldrick, 2008)'
_computing_structure_refinement 'SHELXL97 (Sheldrick, 2008)'
_computing_structure_solution 'SHELXS97 (Sheldrick, 2008)'
_diffrn_ambient_temperature 293(2)
_diffrn_measured_fraction_theta_full 1.000
_diffrn_measured_fraction_theta_max 1.000
_diffrn_measurement_device_type 'Enraf--Nonius CAD-4'
_diffrn_measurement_method \w/2\q
_diffrn_radiation_monochromator graphite
_diffrn_radiation_source 'fine-focus sealed tube'
_diffrn_radiation_type MoK\a
_diffrn_radiation_wavelength 0.71073
_diffrn_reflns_av_R_equivalents 0.0339
_diffrn_reflns_av_sigmaI/netI 0.0533
_diffrn_reflns_limit_h_max 7
_diffrn_reflns_limit_h_min 0
_diffrn_reflns_limit_k_max 14
_diffrn_reflns_limit_k_min 0
_diffrn_reflns_limit_l_max 31
_diffrn_reflns_limit_l_min -31
_diffrn_reflns_number 3576
_diffrn_reflns_theta_full 25.37
_diffrn_reflns_theta_max 25.37
_diffrn_reflns_theta_min 1.58
_diffrn_standards_decay_% 1
_diffrn_standards_interval_count 200
_diffrn_standards_interval_time 120
_diffrn_standards_number 3
_exptl_absorpt_coefficient_mu 0.212
_exptl_absorpt_correction_T_max 0.9792
_exptl_absorpt_correction_T_min 0.9393
_exptl_absorpt_correction_type psi-scan
_exptl_absorpt_process_details '(North <i>et al.</i>, 1968)'
_exptl_crystal_colour Colorless
_exptl_crystal_density_diffrn 1.326
_exptl_crystal_density_method 'not measured'
_exptl_crystal_description Block
_exptl_crystal_F_000 744
_exptl_crystal_size_max 0.30
_exptl_crystal_size_mid 0.20
_exptl_crystal_size_min 0.10
_refine_diff_density_max 0.274
_refine_diff_density_min -0.350
_refine_ls_extinction_method none
_refine_ls_goodness_of_fit_ref 1.004
_refine_ls_hydrogen_treatment constr
_refine_ls_matrix_type full
_refine_ls_number_parameters 217
_refine_ls_number_reflns 3234
_refine_ls_number_restraints 0
_refine_ls_restrained_S_all 1.004
_refine_ls_R_factor_all 0.0923
_refine_ls_R_factor_gt 0.0571
_refine_ls_shift/su_max 0.000
_refine_ls_shift/su_mean 0.000
_refine_ls_structure_factor_coef Fsqd
_refine_ls_weighting_details 'calc w=1/[\s^2^(Fo^2^)+(0.0980P)^2^] where P=(Fo^2^+2Fc^2^)/3'
_refine_ls_weighting_scheme calc
_refine_ls_wR_factor_gt 0.1439
_refine_ls_wR_factor_ref 0.1680
_reflns_number_gt 2200
_reflns_number_total 3234
_reflns_threshold_expression I>2\s(I)
_cod_data_source_file pv2454.cif
_cod_data_source_block I
_cod_original_sg_symbol_H-M 'P 21/c'
_cod_database_code 2232888
_cod_database_fobs_code 2232888

loop_
_symmetry_equiv_pos_as_xyz
'x, y, z'
'-x, y+1/2, -z+1/2'
'-x, -y, -z'
'x, -y-1/2, z-1/2'

loop_
_atom_site_type_symbol
_atom_site_label
_atom_site_fract_x
_atom_site_fract_y
_atom_site_fract_z
_atom_site_U_iso_or_equiv
_atom_site_adp_type
_atom_site_calc_flag
_atom_site_refinement_flags
_atom_site_occupancy
_atom_site_symmetry_multiplicity
S S 0.19836(15) 0.47414(7) 0.06975(3) 0.0468(3) Uani d . 1 1
F F 0.3816(4) 0.31374(19) 0.44364(7) 0.0810(7) Uani d . 1 1
O O1 -0.2240(4) 0.06223(19) 0.24443(9) 0.0574(7) Uani d . 1 1
H H1A -0.2602 0.0043 0.2595 0.086 Uiso calc R 1 1
N N1 0.1043(4) 0.2659(2) 0.12672(9) 0.0390(6) Uani d . 1 1
C C1 0.4508(6) 0.3093(3) 0.30694(13) 0.0491(8) Uani d . 1 1
H H1C 0.5589 0.3309 0.2836 0.059 Uiso calc R 1 1
O O2 0.2945(5) 0.58313(19) 0.06090(9) 0.0665(7) Uani d . 1 1
N N2 0.2636(4) 0.34440(19) 0.20528(9) 0.0358(6) Uani d . 1 1
C C2 0.4998(7) 0.3252(3) 0.35873(14) 0.0572(9) Uani d . 1 1
H H2C 0.6402 0.3558 0.3708 0.069 Uiso calc R 1 1
N N3 0.3087(5) 0.4355(2) 0.12759(9) 0.0454(7) Uani d . 1 1
O O3 -0.0463(4) 0.4631(2) 0.06957(9) 0.0610(7) Uani d . 1 1
C C3 0.3365(7) 0.2948(3) 0.39237(12) 0.0548(9) Uani d . 1 1
C C4 0.1316(7) 0.2479(3) 0.37660(13) 0.0550(9) Uani d . 1 1
H H4A 0.0251 0.2278 0.4006 0.066 Uiso calc R 1 1
C C5 0.0833(6) 0.2305(3) 0.32381(12) 0.0453(8) Uani d . 1 1
H H5A -0.0562 0.1979 0.3124 0.054 Uiso calc R 1 1
C C6 0.2421(5) 0.2614(2) 0.28818(11) 0.0384(7) Uani d . 1 1
C C7 0.1927(5) 0.2532(2) 0.23138(11) 0.0362(7) Uani d . 1 1
C C8 0.0778(5) 0.1639(2) 0.20606(11) 0.0383(7) Uani d . 1 1
C C9 0.0296(5) 0.1763(2) 0.15288(11) 0.0374(7) Uani d . 1 1
C C10 0.2204(5) 0.3436(2) 0.15435(11) 0.0358(7) Uani d . 1 1
C C11 0.0129(6) 0.0571(3) 0.23370(13) 0.0461(8) Uani d . 1 1
H H11A 0.0408 -0.0083 0.2122 0.055 Uiso calc R 1 1
H H11B 0.1062 0.0496 0.2658 0.055 Uiso calc R 1 1
C C12 -0.1153(6) 0.0935(3) 0.12057(13) 0.0510(9) Uani d . 1 1
H H12A -0.1274 0.0234 0.1405 0.061 Uiso calc R 1 1
C C13 -0.3530(8) 0.1421(5) 0.1122(2) 0.117(2) Uani d . 1 1
H H13A -0.4160 0.1570 0.1450 0.176 Uiso calc R 1 1
H H13B -0.4498 0.0889 0.0932 0.176 Uiso calc R 1 1
H H13C -0.3455 0.2114 0.0929 0.176 Uiso calc R 1 1
C C14 -0.0079(9) 0.0648(4) 0.07052(16) 0.0964(17) Uani d . 1 1
H H14A 0.1431 0.0337 0.0778 0.145 Uiso calc R 1 1
H H14B 0.0039 0.1322 0.0500 0.145 Uiso calc R 1 1
H H14C -0.1023 0.0102 0.0518 0.145 Uiso calc R 1 1
C C15 0.5194(6) 0.4925(3) 0.14861(13) 0.0599(10) Uani d . 1 1
H H15A 0.5627 0.4619 0.1821 0.090 Uiso calc R 1 1
H H15B 0.4908 0.5722 0.1516 0.090 Uiso calc R 1 1
H H15C 0.6419 0.4803 0.1258 0.090 Uiso calc R 1 1
C C16 0.3091(7) 0.3781(3) 0.02622(12) 0.0582(10) Uani d . 1 1
H H16A 0.2511 0.3961 -0.0083 0.087 Uiso calc R 1 1
H H16B 0.2629 0.3027 0.0349 0.087 Uiso calc R 1 1
H H16C 0.4744 0.3828 0.0281 0.087 Uiso calc R 1 1

loop_
_atom_site_aniso_label
_atom_site_aniso_U_11
_atom_site_aniso_U_22
_atom_site_aniso_U_33
_atom_site_aniso_U_12
_atom_site_aniso_U_13
_atom_site_aniso_U_23
S 0.0611(6) 0.0414(5) 0.0392(5) 0.0019(4) 0.0142(4) 0.0066(3)
F 0.124(2) 0.0785(16) 0.0398(12) 0.0170(14) -0.0057(12) -0.0016(10)
O1 0.0590(16) 0.0441(13) 0.0707(16) -0.0090(11) 0.0171(12) 0.0151(11)
N1 0.0419(14) 0.0378(14) 0.0376(14) -0.0066(12) 0.0051(11) -0.0017(11)
C1 0.048(2) 0.052(2) 0.0471(19) 0.0018(16) 0.0007(15) 0.0042(15)
O2 0.099(2) 0.0409(14) 0.0616(16) -0.0055(13) 0.0266(14) 0.0134(11)
N2 0.0414(14) 0.0336(13) 0.0332(13) -0.0017(11) 0.0096(10) 0.0011(10)
C2 0.061(2) 0.056(2) 0.054(2) 0.0067(18) -0.0092(18) 0.0006(17)
N3 0.0580(17) 0.0442(15) 0.0345(14) -0.0159(13) 0.0089(12) 0.0010(11)
O3 0.0540(15) 0.0709(17) 0.0590(15) 0.0089(12) 0.0095(11) 0.0162(12)
C3 0.084(3) 0.0451(19) 0.0352(18) 0.0163(19) -0.0012(18) 0.0034(15)
C4 0.077(3) 0.047(2) 0.0422(19) 0.0133(19) 0.0180(18) 0.0092(15)
C5 0.0510(19) 0.0401(17) 0.0455(18) 0.0035(15) 0.0077(15) 0.0080(14)
C6 0.0438(17) 0.0320(15) 0.0394(17) 0.0104(14) 0.0034(13) 0.0044(12)
C7 0.0348(16) 0.0353(16) 0.0392(16) 0.0049(13) 0.0079(12) 0.0038(13)
C8 0.0417(17) 0.0310(15) 0.0428(17) 0.0009(13) 0.0079(13) 0.0027(13)
C9 0.0343(16) 0.0345(16) 0.0442(17) -0.0026(13) 0.0089(13) -0.0017(13)
C10 0.0387(17) 0.0346(16) 0.0349(16) -0.0016(13) 0.0104(12) 0.0001(12)
C11 0.050(2) 0.0355(17) 0.054(2) 0.0001(14) 0.0067(15) 0.0064(14)
C12 0.051(2) 0.0440(19) 0.058(2) -0.0140(16) 0.0015(16) -0.0028(15)
C13 0.055(3) 0.106(4) 0.186(6) 0.000(3) -0.040(3) -0.042(4)
C14 0.109(4) 0.110(4) 0.073(3) -0.052(3) 0.026(3) -0.047(3)
C15 0.065(2) 0.062(2) 0.054(2) -0.0297(19) 0.0150(17) -0.0032(17)
C16 0.080(3) 0.058(2) 0.0375(18) 0.008(2) 0.0176(17) 0.0002(16)

loop_
_atom_type_symbol
_atom_type_description
_atom_type_scat_dispersion_real
_atom_type_scat_dispersion_imag
_atom_type_scat_source
C C 0.0033 0.0016 'International Tables Vol C Tables 4.2.6.8 and 6.1.1.4'
H H 0.0000 0.0000 'International Tables Vol C Tables 4.2.6.8 and 6.1.1.4'
N N 0.0061 0.0033 'International Tables Vol C Tables 4.2.6.8 and 6.1.1.4'
O O 0.0106 0.0060 'International Tables Vol C Tables 4.2.6.8 and 6.1.1.4'
F F 0.0171 0.0103 'International Tables Vol C Tables 4.2.6.8 and 6.1.1.4'
S S 0.1246 0.1234 'International Tables Vol C Tables 4.2.6.8 and 6.1.1.4'

loop_
_geom_angle_atom_site_label_1
_geom_angle_atom_site_label_2
_geom_angle_atom_site_label_3
_geom_angle
O2 S O3 118.72(16)
O2 S N3 104.90(14)
O3 S N3 108.28(14)
O2 S C16 108.74(16)
O3 S C16 109.90(18)
N3 S C16 105.41(16)
C11 O1 H1A 109.5
C10 N1 C9 116.3(2)
C2 C1 C6 121.7(3)
C2 C1 H1C 119.2
C6 C1 H1C 119.2
C10 N2 C7 116.5(2)
C1 C2 C3 118.2(3)
C1 C2 H2C 120.9
C3 C2 H2C 120.9
C10 N3 C15 119.3(3)
C10 N3 S 121.7(2)
C15 N3 S 118.7(2)
C4 C3 F 118.8(3)
C4 C3 C2 122.9(3)
F C3 C2 118.3(4)
C3 C4 C5 118.8(3)
C3 C4 H4A 120.6
C5 C4 H4A 120.6
C6 C5 C4 120.4(3)
C6 C5 H5A 119.8
C4 C5 H5A 119.8
C5 C6 C1 118.1(3)
C5 C6 C7 122.7(3)
C1 C6 C7 119.1(3)
N2 C7 C8 121.4(3)
N2 C7 C6 113.3(3)
C8 C7 C6 125.3(3)
C7 C8 C9 116.8(3)
C7 C8 C11 122.4(3)
C9 C8 C11 120.8(3)
N1 C9 C8 121.8(3)
N1 C9 C12 114.6(3)
C8 C9 C12 123.6(3)
N1 C10 N2 127.1(3)
N1 C10 N3 117.4(3)
N2 C10 N3 115.5(2)
O1 C11 C8 109.1(2)
O1 C11 H11A 109.9
C8 C11 H11A 109.9
O1 C11 H11B 109.9
C8 C11 H11B 109.9
H11A C11 H11B 108.3
C13 C12 C14 112.5(4)
C13 C12 C9 108.3(3)
C14 C12 C9 112.1(3)
C13 C12 H12A 107.9
C14 C12 H12A 107.9
C9 C12 H12A 107.9
C12 C13 H13A 109.5
C12 C13 H13B 109.5
H13A C13 H13B 109.5
C12 C13 H13C 109.5
H13A C13 H13C 109.5
H13B C13 H13C 109.5
C12 C14 H14A 109.5
C12 C14 H14B 109.5
H14A C14 H14B 109.5
C12 C14 H14C 109.5
H14A C14 H14C 109.5
H14B C14 H14C 109.5
N3 C15 H15A 109.5
N3 C15 H15B 109.5
H15A C15 H15B 109.5
N3 C15 H15C 109.5
H15A C15 H15C 109.5
H15B C15 H15C 109.5
S C16 H16A 109.5
S C16 H16B 109.5
H16A C16 H16B 109.5
S C16 H16C 109.5
H16A C16 H16C 109.5
H16B C16 H16C 109.5

loop_
_geom_bond_atom_site_label_1
_geom_bond_atom_site_label_2
_geom_bond_distance
S O2 1.426(2)
S O3 1.427(3)
S N3 1.659(3)
S C16 1.745(3)
F C3 1.356(4)
O1 C11 1.419(4)
O1 H1A 0.8200
N1 C10 1.325(4)
N1 C9 1.340(4)
C1 C2 1.367(4)
C1 C6 1.400(4)
C1 H1C 0.9300
N2 C10 1.328(3)
N2 C7 1.347(4)
C2 C3 1.369(5)
C2 H2C 0.9300
N3 C10 1.399(4)
N3 C15 1.474(4)
C3 C4 1.355(5)
C4 C5 1.395(4)
C4 H4A 0.9300
C5 C6 1.388(4)
C5 H5A 0.9300
C6 C7 1.485(4)
C7 C8 1.391(4)
C8 C9 1.396(4)
C8 C11 1.507(4)
C9 C12 1.511(4)
C11 H11A 0.9700
C11 H11B 0.9700
C12 C13 1.500(6)
C12 C14 1.506(5)
C12 H12A 0.9800
C13 H13A 0.9600
C13 H13B 0.9600
C13 H13C 0.9600
C14 H14A 0.9600
C14 H14B 0.9600
C14 H14C 0.9600
C15 H15A 0.9600
C15 H15B 0.9600
C15 H15C 0.9600
C16 H16A 0.9600
C16 H16B 0.9600
C16 H16C 0.9600

loop_
_geom_hbond_atom_site_label_D
_geom_hbond_atom_site_label_H
_geom_hbond_atom_site_label_A
_geom_hbond_site_symmetry_A
_geom_hbond_distance_DH
_geom_hbond_distance_HA
_geom_hbond_distance_DA
_geom_hbond_angle_DHA
_geom_hbond_publ_flag
O1 H1A N2 2_545 0.8200 2.1000 2.896(3) 165.00 y
C5 H5A O1 . 0.9300 2.5300 3.309(4) 141.00 y
C15 H15A N2 . 0.9600 2.3300 2.765(4) 107.00 n
C15 H15C O3 1_655 0.9600 2.3900 3.350(4) 176.00 y
C16 H16A O3 3_565 0.9600 2.5500 3.402(4) 148.00 y

loop_
_geom_torsion_atom_site_label_1
_geom_torsion_atom_site_label_2
_geom_torsion_atom_site_label_3
_geom_torsion_atom_site_label_4
_geom_torsion
C6 C1 C2 C3 -1.2(5)
O2 S N3 C10 167.0(2)
O3 S N3 C10 39.2(3)
C16 S N3 C10 -78.3(3)
O2 S N3 C15 -19.4(3)
O3 S N3 C15 -147.1(3)
C16 S N3 C15 95.3(3)
C1 C2 C3 C4 1.3(5)
C1 C2 C3 F -178.0(3)
F C3 C4 C5 178.8(3)
C2 C3 C4 C5 -0.5(5)
C3 C4 C5 C6 -0.4(5)
C4 C5 C6 C1 0.5(4)
C4 C5 C6 C7 -175.1(3)
C2 C1 C6 C5 0.3(5)
C2 C1 C6 C7 176.1(3)
C10 N2 C7 C8 -0.8(4)
C10 N2 C7 C6 -178.7(2)
C5 C6 C7 N2 136.6(3)
C1 C6 C7 N2 -39.0(4)
C5 C6 C7 C8 -41.2(4)
C1 C6 C7 C8 143.3(3)
N2 C7 C8 C9 -3.1(4)
C6 C7 C8 C9 174.4(3)
N2 C7 C8 C11 175.2(3)
C6 C7 C8 C11 -7.2(4)
C10 N1 C9 C8 -1.9(4)
C10 N1 C9 C12 176.2(3)
C7 C8 C9 N1 4.6(4)
C11 C8 C9 N1 -173.8(3)
C7 C8 C9 C12 -173.3(3)
C11 C8 C9 C12 8.3(4)
C9 N1 C10 N2 -2.6(4)
C9 N1 C10 N3 177.3(2)
C7 N2 C10 N1 4.0(4)
C7 N2 C10 N3 -175.9(2)
C15 N3 C10 N1 -151.1(3)
S N3 C10 N1 22.6(4)
C15 N3 C10 N2 28.9(4)
S N3 C10 N2 -157.5(2)
C7 C8 C11 O1 100.5(3)
C9 C8 C11 O1 -81.2(3)
N1 C9 C12 C13 -77.6(4)
C8 C9 C12 C13 100.4(4)
N1 C9 C12 C14 47.0(4)
C8 C9 C12 C14 -134.9(4)

loop_
_cod_related_entry_id
_cod_related_entry_database
_cod_related_entry_code
1 ChemSpider 7995686
